data_7701351
loop_
_publ_author_name
'Diteepeng, Nichabhat'
'Buffet, Jean-Charles'
'Turner, Zo\"e R'
'O'Hare, Dermot'

_publ_section_title
;
 Constrained geometry scandium permethylindenyl complexes for the
 ring-opening polymerisation of l- and rac-lactide.
;
_journal_issue 42
_journal_name_full 'Dalton transactions (Cambridge, England : 2003)'
_journal_page_first 16099
_journal_page_last 16107
_journal_paper_doi 10.1039/c9dt03450a
_journal_volume 48
_journal_year 2019
_chemical_formula_moiety 'C39 H62 N O2 Sc Si'
_chemical_formula_sum 'C39 H62 N O2 Sc Si'
_chemical_formula_weight 649.94
_chemical_properties_physical Air-sensitive,Moisture-sensitive
_space_group_crystal_system monoclinic
_space_group_IT_number 14
_space_group_name_Hall '-P 2ybc'
_space_group_name_H-M_alt 'P 1 21/c 1'
_symmetry_space_group_name_Hall '-P 2ybc'
_symmetry_space_group_name_H-M 'P 1 21/c 1'
_atom_sites_solution_hydrogens geom
_audit_creation_method SHELXL-2018/3
_audit_update_record
;
2019-06-18 deposited with the CCDC.    2019-10-09 downloaded from the CCDC.
;
_cell_angle_alpha 90
_cell_angle_beta 96.8860(10)
_cell_angle_gamma 90
_cell_formula_units_Z 4
_cell_length_a 8.84210(10)
_cell_length_b 17.8213(2)
_cell_length_c 24.1749(4)
_cell_measurement_reflns_used 14255
_cell_measurement_temperature 150(2)
_cell_measurement_theta_max 76.5080
_cell_measurement_theta_min 3.0860
_cell_volume 3781.95(9)
_computing_cell_refinement 'CrysAlisPro 1.171.39.46 (Rigaku OD, 2018)'
_computing_data_collection 'CrysAlisPro 1.171.39.46 (Rigaku OD, 2018)'
_computing_data_reduction 'CrysAlisPro 1.171.39.46 (Rigaku OD, 2018)'
_computing_molecular_graphics
;
ORTEP3 for Windows. Farrugia, L. J. J. Appl. Cryst. 1997, 30, 565.
;
_computing_structure_refinement 'SHELXL-2018/3 (Sheldrick, 2018)'
_computing_structure_solution
;
SUPERFLIP 
Palatinus, L.; Chapuis, G. J. Appl. Cryst. 2007, 40, 786-790.
;
_diffrn_ambient_environment N~2~
_diffrn_ambient_temperature 150.01(10)
_diffrn_detector 'CCD plate'
_diffrn_detector_area_resol_mean 10.5035
_diffrn_detector_type Atlas
_diffrn_measured_fraction_theta_full 1.000
_diffrn_measured_fraction_theta_max 1.000
_diffrn_measurement_device 'four-circle diffractometer'
_diffrn_measurement_device_type 'SuperNova, Dual, Cu at home/near, Atlas'
_diffrn_radiation_monochromator mirror
_diffrn_radiation_probe x-ray
_diffrn_radiation_type 'Cu K\a'
_diffrn_radiation_wavelength 1.54184
_diffrn_reflns_av_R_equivalents 0.0306
_diffrn_reflns_av_unetI/netI 0.0225
_diffrn_reflns_Laue_measured_fraction_full 1.000
_diffrn_reflns_Laue_measured_fraction_max 1.000
_diffrn_reflns_limit_h_max 10
_diffrn_reflns_limit_h_min -11
_diffrn_reflns_limit_k_max 14
_diffrn_reflns_limit_k_min -22
_diffrn_reflns_limit_l_max 29
_diffrn_reflns_limit_l_min -30
_diffrn_reflns_number 35204
_diffrn_reflns_point_group_measured_fraction_full 1.000
_diffrn_reflns_point_group_measured_fraction_max 1.000
_diffrn_reflns_theta_full 67.684
_diffrn_reflns_theta_max 74.481
_diffrn_reflns_theta_min 3.089
_diffrn_source 'micro-focus sealed X-ray tube'
_diffrn_source_type 'SuperNova (Cu) X-ray Source'
_exptl_absorpt_coefficient_mu 2.200
_exptl_absorpt_correction_T_max 1.000
_exptl_absorpt_correction_T_min 0.608
_exptl_absorpt_correction_type gaussian
_exptl_absorpt_process_details
;
CrysAlisPro 1.171.39.46 (Rigaku Oxford Diffraction, 2018)
Numerical absorption correction based on gaussian integration over
            a multifaceted crystal model
Empirical absorption correction using spherical harmonics,
 implemented in SCALE3 ABSPACK scaling algorithm.
;
_exptl_crystal_colour colourless
_exptl_crystal_density_diffrn 1.141
_exptl_crystal_description plate
_exptl_crystal_F_000 1416
_exptl_crystal_recrystallization_method 'Re-crystallisation from solvent: Benzene'
_exptl_crystal_size_max 0.290
_exptl_crystal_size_mid 0.132
_exptl_crystal_size_min 0.040
_refine_diff_density_max 0.293
_refine_diff_density_min -0.372
_refine_diff_density_rms 0.042
_refine_ls_extinction_method none
_refine_ls_goodness_of_fit_ref 1.035
_refine_ls_hydrogen_treatment constr
_refine_ls_matrix_type full
_refine_ls_number_parameters 445
_refine_ls_number_reflns 7725
_refine_ls_number_restraints 7
_refine_ls_restrained_S_all 1.035
_refine_ls_R_factor_all 0.0449
_refine_ls_R_factor_gt 0.0387
_refine_ls_shift/su_max 0.001
_refine_ls_shift/su_mean 0.000
_refine_ls_structure_factor_coef Fsqd
_refine_ls_weighting_details 'w=1/[\s^2^(Fo^2^)+(0.0584P)^2^+1.4062P] where P=(Fo^2^+2Fc^2^)/3'
_refine_ls_weighting_scheme calc
_refine_ls_wR_factor_gt 0.1049
_refine_ls_wR_factor_ref 0.1107
_reflns_Friedel_coverage 0.000
_reflns_number_gt 6791
_reflns_number_total 7725
_reflns_threshold_expression 'I > 2\s(I)'
_cod_data_source_file c9dt03450a2.cif
_cod_data_source_block 009ZRT19
_cod_depositor_comments 'Adding full bibliography for 7701349--7701351.cif.'
_cod_database_code 7701351
_shelx_shelxl_version_number 2018/3
_shelx_space_group_comment
;
The symmetry employed for this shelxl refinement is uniquely defined
by the following loop, which should always be used as a source of
symmetry information in preference to the above space-group names.
They are only intended as comments.
;

loop_
_space_group_symop_operation_xyz
'x, y, z'
'-x, y+1/2, -z+1/2'
'-x, -y, -z'
'x, -y-1/2, z-1/2'

loop_
_atom_site_label
_atom_site_type_symbol
_atom_site_fract_x
_atom_site_fract_y
_atom_site_fract_z
_atom_site_U_iso_or_equiv
_atom_site_adp_type
_atom_site_occupancy
_atom_site_site_symmetry_order
_atom_site_calc_flag
_atom_site_refinement_flags_posn
_atom_site_refinement_flags_adp
_atom_site_refinement_flags_occupancy
_atom_site_disorder_assembly
_atom_site_disorder_group
C1 C 0.41694(19) 0.97000(9) 0.13740(7) 0.0325(3) Uani 1 1 d . . . . .
C2 C 0.49471(18) 0.97079(9) 0.19359(7) 0.0317(3) Uani 1 1 d . . . . .
C3 C 0.46378(18) 0.90558(9) 0.22290(7) 0.0321(3) Uani 1 1 d . . . . .
C4 C 0.3093(2) 0.78440(9) 0.19112(8) 0.0377(4) Uani 1 1 d . . . . .
C5 C 0.2195(2) 0.75288(10) 0.14621(9) 0.0449(4) Uani 1 1 d . . . . .
C6 C 0.1971(2) 0.79028(10) 0.09377(9) 0.0460(4) Uani 1 1 d . . . . .
C7 C 0.2632(2) 0.85885(10) 0.08547(8) 0.0403(4) Uani 1 1 d . . . . .
C8 C 0.34529(18) 0.89650(9) 0.13199(7) 0.0321(3) Uani 1 1 d . . . . .
C9 C 0.37007(18) 0.85791(9) 0.18479(7) 0.0315(3) Uani 1 1 d . . . . .
C10 C 0.5954(2) 1.03300(11) 0.21901(9) 0.0442(4) Uani 1 1 d . . . . .
H10A H 0.633621 1.020004 0.257554 0.066 Uiso 1 1 calc R U . . .
H10B H 0.536681 1.079674 0.218544 0.066 Uiso 1 1 calc R U . . .
H10C H 0.681532 1.039808 0.197474 0.066 Uiso 1 1 calc R U . . .
C11 C 0.5260(2) 0.89023(11) 0.28269(8) 0.0431(4) Uani 1 1 d . . . . .
H11A H 0.611573 0.855123 0.283783 0.065 Uiso 1 1 calc R U . . .
H11B H 0.445757 0.868270 0.302260 0.065 Uiso 1 1 calc R U . . .
H11C H 0.560936 0.937324 0.300854 0.065 Uiso 1 1 calc R U . . .
C12 C 0.3479(2) 0.74246(10) 0.24516(10) 0.0508(5) Uani 1 1 d . . . . .
H12A H 0.292609 0.764728 0.273901 0.076 Uiso 1 1 calc R U . . .
H12B H 0.457702 0.745699 0.256817 0.076 Uiso 1 1 calc R U . . .
H12C H 0.318336 0.689706 0.239868 0.076 Uiso 1 1 calc R U . . .
C13 C 0.1507(3) 0.67520(12) 0.15115(12) 0.0660(6) Uani 1 1 d . . . . .
H13A H 0.206693 0.638758 0.131064 0.099 Uiso 1 1 calc R U . . .
H13B H 0.043585 0.675912 0.135054 0.099 Uiso 1 1 calc R U . . .
H13C H 0.157558 0.660936 0.190525 0.099 Uiso 1 1 calc R U . . .
C14 C 0.0990(3) 0.75370(14) 0.04504(11) 0.0694(7) Uani 1 1 d . . . . .
H14A H 0.058786 0.792443 0.018495 0.104 Uiso 1 1 calc R U . . .
H14B H 0.014267 0.726907 0.058813 0.104 Uiso 1 1 calc R U . . .
H14C H 0.160940 0.718216 0.026456 0.104 Uiso 1 1 calc R U . . .
C15 C 0.2631(3) 0.89045(13) 0.02766(8) 0.0570(5) Uani 1 1 d . . . . .
H15A H 0.278644 0.849743 0.001669 0.086 Uiso 1 1 calc R U . . .
H15B H 0.345516 0.927235 0.027607 0.086 Uiso 1 1 calc R U . . .
H15C H 0.165204 0.914932 0.016087 0.086 Uiso 1 1 calc R U . . .
C16 C 0.5066(3) 1.13405(12) 0.11003(11) 0.0585(6) Uani 1 1 d . . . . .
H16A H 0.474135 1.176635 0.085842 0.088 Uiso 1 1 calc R U . . .
H16B H 0.595846 1.110252 0.097027 0.088 Uiso 1 1 calc R U . . .
H16C H 0.533020 1.151806 0.148340 0.088 Uiso 1 1 calc R U . . .
C17 C 0.2661(3) 1.06876(13) 0.03254(9) 0.0632(6) Uani 1 1 d . . . . .
H17A H 0.172382 1.039012 0.026385 0.095 Uiso 1 1 calc R U . . .
H17B H 0.340758 1.048903 0.009460 0.095 Uiso 1 1 calc R U . . .
H17C H 0.243411 1.121152 0.022396 0.095 Uiso 1 1 calc R U . . .
C18 C 0.1150(2) 1.14332(9) 0.15847(8) 0.0372(4) Uani 1 1 d . . . . .
C19 C 0.2121(3) 1.21147(11) 0.17787(12) 0.0599(6) Uani 1 1 d . . . . .
H19A H 0.274423 1.199700 0.213095 0.090 Uiso 1 1 calc R U . . .
H19B H 0.145499 1.254123 0.183337 0.090 Uiso 1 1 calc R U . . .
H19C H 0.278563 1.224290 0.149626 0.090 Uiso 1 1 calc R U . . .
C20 C 0.0078(3) 1.12784(13) 0.20199(12) 0.0629(6) Uani 1 1 d . . . . .
H20A H -0.055628 1.084081 0.190654 0.094 Uiso 1 1 calc R U . . .
H20B H -0.057604 1.171633 0.205264 0.094 Uiso 1 1 calc R U . . .
H20C H 0.067518 1.117836 0.238048 0.094 Uiso 1 1 calc R U . . .
C21 C 0.0193(3) 1.16263(13) 0.10349(10) 0.0668(7) Uani 1 1 d . . . . .
H21A H 0.086420 1.178681 0.076274 0.100 Uiso 1 1 calc R U . . .
H21B H -0.051438 1.203313 0.109556 0.100 Uiso 1 1 calc R U . . .
H21C H -0.038479 1.118295 0.089337 0.100 Uiso 1 1 calc R U . . .
C22 C 0.24868(19) 1.03223(9) 0.32544(7) 0.0322(3) Uani 1 1 d . . . . .
C23 C 0.19347(18) 1.01055(9) 0.37534(7) 0.0297(3) Uani 1 1 d . . . . .
C24 C 0.24662(19) 1.05036(10) 0.42369(7) 0.0341(3) Uani 1 1 d . . . . .
H24 H 0.208559 1.036618 0.457390 0.041 Uiso 1 1 calc R U . . .
C25 C 0.35178(19) 1.10886(10) 0.42562(8) 0.0387(4) Uani 1 1 d . . . . .
C26 C 0.4025(2) 1.12932(10) 0.37552(9) 0.0464(4) Uani 1 1 d . . . . .
H26 H 0.473121 1.169370 0.374830 0.056 Uiso 1 1 calc R U . . .
C27 C 0.3513(2) 1.09210(10) 0.32665(9) 0.0446(4) Uani 1 1 d . . . . .
H27 H 0.386908 1.107646 0.292919 0.054 Uiso 1 1 calc R U . . .
C28 C 0.07934(19) 0.94599(10) 0.37657(7) 0.0350(4) Uani 1 1 d . . . . .
C29 C 0.1479(2) 0.87347(9) 0.35583(8) 0.0396(4) Uani 1 1 d . . . . .
H29A H 0.171974 0.880825 0.317669 0.059 Uiso 1 1 calc R U . . .
H29B H 0.074299 0.832463 0.356434 0.059 Uiso 1 1 calc R U . . .
H29C H 0.241230 0.860888 0.380151 0.059 Uiso 1 1 calc R U . . .
C30 C -0.0692(2) 0.96591(11) 0.33978(9) 0.0448(4) Uani 1 1 d . . . . .
H30A H -0.116671 1.009351 0.355591 0.067 Uiso 1 1 calc R U . . .
H30B H -0.139013 0.923053 0.338204 0.067 Uiso 1 1 calc R U . . .
H30C H -0.046534 0.978015 0.302098 0.067 Uiso 1 1 calc R U . . .
C31 C 0.0380(3) 0.93034(14) 0.43524(9) 0.0581(6) Uani 1 1 d . . . . .
H31A H 0.130550 0.918217 0.460107 0.087 Uiso 1 1 calc R U . . .
H31B H -0.032875 0.887902 0.433934 0.087 Uiso 1 1 calc R U . . .
H31C H -0.010275 0.974881 0.449194 0.087 Uiso 1 1 calc R U . . .
C32 C 0.4095(2) 1.14833(12) 0.48041(10) 0.0536(5) Uani 1 1 d . . . . .
C36 C -0.0860(2) 0.93297(12) 0.11930(9) 0.0504(5) Uani 1 1 d . . . . .
H36A H -0.023333 0.920880 0.089197 0.061 Uiso 1 1 calc R U . . .
H36B H -0.123597 0.985133 0.114110 0.061 Uiso 1 1 calc R U . . .
C37 C -0.2146(3) 0.88026(16) 0.11845(10) 0.0649(6) Uani 1 1 d . U . . .
H37A H -0.309283 0.907755 0.123529 0.078 Uiso 1 1 calc R U . . .
H37B H -0.230274 0.853518 0.082319 0.078 Uiso 1 1 calc R U . . .
C38 C -0.1777(3) 0.82700(14) 0.16381(10) 0.0633(6) Uani 1 1 d . U . . .
H38A H -0.135408 0.780250 0.149759 0.076 Uiso 1 1 calc R U . . .
H38B H -0.270012 0.814316 0.181370 0.076 Uiso 1 1 calc R U . . .
C39 C -0.0624(2) 0.86463(12) 0.20487(8) 0.0482(5) Uani 1 1 d . . . . .
H39A H -0.111422 0.885739 0.236152 0.058 Uiso 1 1 calc R U . . .
H39B H 0.017080 0.828524 0.220001 0.058 Uiso 1 1 calc R U . . .
N1 N 0.21188(15) 1.07655(7) 0.15295(6) 0.0302(3) Uani 1 1 d . . . . .
O1 O 0.20556(14) 0.99802(7) 0.27642(5) 0.0359(3) Uani 1 1 d . . . . .
O2 O 0.00378(13) 0.92428(7) 0.17411(5) 0.0361(3) Uani 1 1 d . . . . .
Si1 Si 0.34607(6) 1.06341(3) 0.10789(2) 0.03660(12) Uani 1 1 d . . . . .
Sc1 Sc 0.22098(3) 0.97906(2) 0.19859(2) 0.02470(9) Uani 1 1 d . . . . .
C33 C 0.3318(7) 1.1338(4) 0.52353(19) 0.076(2) Uani 0.513(4) 1 d . . P A 1
H33A H 0.224057 1.146100 0.513280 0.114 Uiso 0.513(4) 1 calc R U P A 1
H33B H 0.372870 1.164243 0.555629 0.114 Uiso 0.513(4) 1 calc R U P A 1
H33C H 0.341719 1.080500 0.533211 0.114 Uiso 0.513(4) 1 calc R U P A 1
C34 C 0.4150(6) 1.2357(2) 0.46581(19) 0.0570(12) Uani 0.513(4) 1 d . . P A 1
H34A H 0.311343 1.254127 0.454757 0.085 Uiso 0.513(4) 1 calc R U P A 1
H34B H 0.476432 1.243173 0.435101 0.085 Uiso 0.513(4) 1 calc R U P A 1
H34C H 0.460688 1.263485 0.498639 0.085 Uiso 0.513(4) 1 calc R U P A 1
C35 C 0.5841(5) 1.1268(3) 0.4883(2) 0.0669(15) Uani 0.513(4) 1 d . . P A 1
H35A H 0.636576 1.155134 0.519630 0.100 Uiso 0.513(4) 1 calc R U P A 1
H35B H 0.628968 1.139118 0.454218 0.100 Uiso 0.513(4) 1 calc R U P A 1
H35C H 0.595085 1.072961 0.495772 0.100 Uiso 0.513(4) 1 calc R U P A 1
C33A C 0.5426(7) 1.1920(5) 0.4855(3) 0.093(3) Uani 0.487(4) 1 d . . P A 2
H33D H 0.628867 1.160909 0.477530 0.140 Uiso 0.487(4) 1 calc R U P A 2
H33E H 0.562231 1.211807 0.523484 0.140 Uiso 0.487(4) 1 calc R U P A 2
H33F H 0.529772 1.233773 0.458965 0.140 Uiso 0.487(4) 1 calc R U P A 2
C34A C 0.2712(5) 1.1986(2) 0.49911(18) 0.0495(11) Uani 0.487(4) 1 d . . P A 2
H34D H 0.300434 1.218404 0.536692 0.074 Uiso 0.487(4) 1 calc R U P A 2
H34E H 0.179910 1.167385 0.498966 0.074 Uiso 0.487(4) 1 calc R U P A 2
H34F H 0.249792 1.240359 0.472972 0.074 Uiso 0.487(4) 1 calc R U P A 2
C35A C 0.4219(7) 1.0890(3) 0.5349(2) 0.0664(17) Uani 0.487(4) 1 d . . P A 2
H35D H 0.499322 1.050772 0.530460 0.100 Uiso 0.487(4) 1 calc R U P A 2
H35E H 0.323167 1.064609 0.536397 0.100 Uiso 0.487(4) 1 calc R U P A 2
H35F H 0.450585 1.116948 0.569422 0.100 Uiso 0.487(4) 1 calc R U P A 2

loop_
_atom_site_aniso_label
_atom_site_aniso_U_11
_atom_site_aniso_U_22
_atom_site_aniso_U_33
_atom_site_aniso_U_23
_atom_site_aniso_U_13
_atom_site_aniso_U_12
C1 0.0316(8) 0.0306(8) 0.0362(8) 0.0017(6) 0.0082(6) 0.0041(6)
C2 0.0245(7) 0.0297(8) 0.0411(9) 0.0010(6) 0.0047(6) 0.0017(6)
C3 0.0254(7) 0.0291(8) 0.0411(9) 0.0025(6) 0.0007(6) 0.0028(6)
C4 0.0356(8) 0.0241(7) 0.0535(10) 0.0005(7) 0.0052(7) 0.0056(6)
C5 0.0423(10) 0.0266(8) 0.0660(13) -0.0112(8) 0.0078(9) 0.0018(7)
C6 0.0465(10) 0.0370(9) 0.0532(11) -0.0195(8) 0.0009(8) 0.0082(8)
C7 0.0436(10) 0.0388(9) 0.0379(9) -0.0103(7) 0.0020(7) 0.0103(7)
C8 0.0310(8) 0.0279(7) 0.0378(8) -0.0023(6) 0.0061(6) 0.0065(6)
C9 0.0278(7) 0.0256(7) 0.0408(9) -0.0006(6) 0.0027(6) 0.0065(6)
C10 0.0332(9) 0.0408(9) 0.0577(12) -0.0004(8) 0.0019(8) -0.0096(7)
C11 0.0366(9) 0.0434(10) 0.0459(10) 0.0089(8) -0.0085(7) 0.0011(7)
C12 0.0515(11) 0.0296(9) 0.0696(14) 0.0140(9) 0.0002(10) 0.0009(8)
C13 0.0759(16) 0.0357(10) 0.0865(18) -0.0140(11) 0.0099(13) -0.0145(10)
C14 0.0752(16) 0.0564(13) 0.0708(16) -0.0313(12) -0.0149(12) 0.0035(12)
C15 0.0760(15) 0.0573(12) 0.0370(10) -0.0111(9) 0.0036(10) 0.0112(11)
C16 0.0591(13) 0.0474(11) 0.0725(15) 0.0202(11) 0.0223(11) -0.0087(10)
C17 0.0969(19) 0.0551(13) 0.0375(11) 0.0137(9) 0.0073(11) 0.0171(12)
C18 0.0354(8) 0.0252(8) 0.0491(10) 0.0001(7) -0.0031(7) 0.0054(6)
C19 0.0516(12) 0.0300(9) 0.0946(18) -0.0127(10) -0.0048(11) 0.0031(8)
C20 0.0527(12) 0.0472(12) 0.0938(18) 0.0063(12) 0.0291(12) 0.0193(10)
C21 0.0726(16) 0.0516(12) 0.0682(15) -0.0045(11) -0.0249(12) 0.0298(11)
C22 0.0358(8) 0.0272(7) 0.0337(8) -0.0020(6) 0.0048(6) -0.0016(6)
C23 0.0285(7) 0.0269(7) 0.0337(8) -0.0031(6) 0.0034(6) -0.0035(6)
C24 0.0328(8) 0.0355(8) 0.0339(8) -0.0071(7) 0.0031(6) -0.0035(7)
C25 0.0301(8) 0.0338(8) 0.0509(10) -0.0136(8) -0.0011(7) -0.0023(7)
C26 0.0406(10) 0.0331(9) 0.0663(13) -0.0075(8) 0.0091(9) -0.0130(7)
C27 0.0508(11) 0.0372(9) 0.0483(10) 0.0001(8) 0.0158(8) -0.0109(8)
C28 0.0369(9) 0.0347(8) 0.0339(8) -0.0046(7) 0.0059(7) -0.0113(7)
C29 0.0450(10) 0.0273(8) 0.0453(10) 0.0022(7) 0.0012(7) -0.0072(7)
C30 0.0320(9) 0.0433(10) 0.0587(12) -0.0156(9) 0.0040(8) -0.0053(7)
C31 0.0679(14) 0.0648(13) 0.0449(11) -0.0067(10) 0.0203(10) -0.0324(11)
C32 0.0465(11) 0.0424(10) 0.0660(14) -0.0223(10) -0.0180(10) -0.0005(8)
C36 0.0413(10) 0.0552(12) 0.0501(11) 0.0066(9) -0.0136(8) -0.0061(9)
C37 0.0492(12) 0.0858(17) 0.0563(13) -0.0086(12) -0.0077(10) -0.0231(12)
C38 0.0592(13) 0.0635(14) 0.0644(14) -0.0011(11) -0.0048(11) -0.0310(11)
C39 0.0504(11) 0.0531(11) 0.0413(10) -0.0032(8) 0.0066(8) -0.0251(9)
N1 0.0314(7) 0.0227(6) 0.0361(7) 0.0037(5) 0.0018(5) 0.0028(5)
O1 0.0450(7) 0.0334(6) 0.0300(6) -0.0024(5) 0.0072(5) -0.0026(5)
O2 0.0306(6) 0.0371(6) 0.0392(6) -0.0005(5) -0.0007(5) -0.0078(5)
Si1 0.0435(3) 0.0317(2) 0.0357(2) 0.00898(18) 0.00927(19) 0.00205(18)
Sc1 0.02442(15) 0.02090(14) 0.02852(15) 0.00076(10) 0.00206(10) -0.00068(9)
C33 0.099(4) 0.092(4) 0.037(2) -0.027(3) 0.013(2) -0.048(4)
C34 0.071(3) 0.042(2) 0.055(2) -0.0202(18) -0.004(2) -0.0052(19)
C35 0.052(3) 0.085(4) 0.056(3) -0.022(3) -0.024(2) 0.011(2)
C33A 0.060(3) 0.136(7) 0.088(4) -0.068(4) 0.020(3) -0.051(4)
C34A 0.065(3) 0.0325(19) 0.050(2) -0.0063(17) 0.0041(19) 0.0110(18)
C35A 0.091(4) 0.047(2) 0.050(3) -0.015(2) -0.037(3) 0.018(2)

loop_
_atom_type_symbol
_atom_type_description
_atom_type_scat_dispersion_real
_atom_type_scat_dispersion_imag
_atom_type_scat_source
C C 0.0181 0.0091 'International Tables Vol C Tables 4.2.6.8 and 6.1.1.4'
H H 0.0000 0.0000 'International Tables Vol C Tables 4.2.6.8 and 6.1.1.4'
N N 0.0311 0.0180 'International Tables Vol C Tables 4.2.6.8 and 6.1.1.4'
O O 0.0492 0.0322 'International Tables Vol C Tables 4.2.6.8 and 6.1.1.4'
Si Si 0.2541 0.3302 'International Tables Vol C Tables 4.2.6.8 and 6.1.1.4'
Sc Sc 0.3119 1.5331 'International Tables Vol C Tables 4.2.6.8 and 6.1.1.4'

loop_
_geom_angle_atom_site_label_1
_geom_angle_atom_site_label_2
_geom_angle_atom_site_label_3
_geom_angle
C2 C1 C8 104.25(14)
C2 C1 Si1 116.41(12)
C8 C1 Si1 129.71(12)
C2 C1 Sc1 73.70(9)
C8 C1 Sc1 77.20(9)
Si1 C1 Sc1 86.70(6)
C3 C2 C1 111.46(14)
C3 C2 C10 122.99(16)
C1 C2 C10 125.54(15)
C3 C2 Sc1 76.76(9)
C1 C2 Sc1 71.63(9)
C10 C2 Sc1 118.45(11)
C2 C3 C9 107.29(14)
C2 C3 C11 124.23(15)
C9 C3 C11 128.44(15)
C2 C3 Sc1 70.42(9)
C9 C3 Sc1 75.46(9)
C11 C3 Sc1 121.29(12)
C5 C4 C9 118.34(17)
C5 C4 C12 121.80(16)
C9 C4 C12 119.83(16)
C4 C5 C6 120.89(17)
C4 C5 C13 120.3(2)
C6 C5 C13 118.74(19)
C7 C6 C5 121.83(17)
C7 C6 C14 118.6(2)
C5 C6 C14 119.58(19)
C6 C7 C8 119.01(17)
C6 C7 C15 120.86(18)
C8 C7 C15 119.86(18)
C7 C8 C9 118.73(15)
C7 C8 C1 131.90(16)
C9 C8 C1 109.35(14)
C7 C8 Sc1 123.76(11)
C9 C8 Sc1 75.26(9)
C1 C8 Sc1 68.68(9)
C4 C9 C3 131.77(16)
C4 C9 C8 120.77(15)
C3 C9 C8 107.42(14)
C4 C9 Sc1 123.35(11)
C3 C9 Sc1 71.73(9)
C8 C9 Sc1 71.88(8)
N1 C18 C20 109.35(14)
N1 C18 C21 111.63(15)
C20 C18 C21 108.44(19)
N1 C18 C19 110.86(14)
C20 C18 C19 107.77(18)
C21 C18 C19 108.68(18)
O1 C22 C27 118.58(15)
O1 C22 C23 122.61(14)
C27 C22 C23 118.81(15)
C24 C23 C22 117.40(15)
C24 C23 C28 121.33(15)
C22 C23 C28 121.27(14)
C25 C24 C23 124.24(16)
C26 C25 C24 116.79(16)
C26 C25 C32 121.62(17)
C24 C25 C32 121.58(18)
C27 C26 C25 120.80(16)
C26 C27 C22 121.93(17)
C31 C28 C23 112.67(14)
C31 C28 C30 107.18(16)
C23 C28 C30 109.52(14)
C31 C28 C29 107.24(16)
C23 C28 C29 109.77(14)
C30 C28 C29 110.40(14)
C33 C32 C25 115.8(2)
C33A C32 C25 121.2(3)
C33 C32 C35 116.4(4)
C25 C32 C35 102.2(2)
C33 C32 C34 113.1(4)
C25 C32 C34 105.8(2)
C35 C32 C34 101.9(3)
C33A C32 C34A 108.8(4)
C25 C32 C34A 108.1(2)
C33A C32 C35A 107.7(4)
C25 C32 C35A 111.8(2)
C34A C32 C35A 96.3(3)
O2 C36 C37 106.15(17)
C38 C37 C36 107.57(18)
C37 C38 C39 106.32(18)
O2 C39 C38 105.78(16)
C18 N1 Si1 128.08(11)
C18 N1 Sc1 128.06(11)
Si1 N1 Sc1 103.85(6)
C22 O1 Sc1 152.93(11)
C39 O2 C36 109.27(13)
C39 O2 Sc1 125.73(11)
C36 O2 Sc1 124.26(11)
N1 Si1 C17 113.56(10)
N1 Si1 C1 95.95(7)
C17 Si1 C1 118.75(9)
N1 Si1 C16 117.65(9)
C17 Si1 C16 100.77(12)
C1 Si1 C16 111.22(9)
N1 Si1 Sc1 42.04(4)
C17 Si1 Sc1 127.63(9)
C1 Si1 Sc1 54.04(5)
C16 Si1 Sc1 131.21(8)
O1 Sc1 N1 111.86(5)
O1 Sc1 O2 100.40(5)
N1 Sc1 O2 104.91(5)
O1 Sc1 C1 138.39(6)
N1 Sc1 C1 73.28(5)
O2 Sc1 C1 118.61(5)
O1 Sc1 C2 104.17(6)
N1 Sc1 C2 89.98(5)
O2 Sc1 C2 143.94(5)
C1 Sc1 C2 34.67(6)
O1 Sc1 C3 91.22(5)
N1 Sc1 C3 122.78(5)
O2 Sc1 C3 122.00(5)
C1 Sc1 C3 56.98(5)
C2 Sc1 C3 32.82(5)
O1 Sc1 C8 143.97(5)
N1 Sc1 C8 98.17(5)
O2 Sc1 C8 90.15(5)
C1 Sc1 C8 34.12(5)
C2 Sc1 C8 54.84(5)
C3 Sc1 C8 54.79(5)
O1 Sc1 C9 111.72(5)
N1 Sc1 C9 128.89(6)
O2 Sc1 C9 92.15(5)
C1 Sc1 C9 56.49(5)
C2 Sc1 C9 54.31(5)
C3 Sc1 C9 32.81(5)
C8 Sc1 C9 32.87(5)
O1 Sc1 Si1 134.77(4)
N1 Sc1 Si1 34.10(4)
O2 Sc1 Si1 114.86(3)
C1 Sc1 Si1 39.27(4)
C2 Sc1 Si1 62.38(4)
C3 Sc1 Si1 93.02(4)
C8 Sc1 Si1 66.21(4)
C9 Sc1 Si1 94.98(4)

loop_
_geom_bond_atom_site_label_1
_geom_bond_atom_site_label_2
_geom_bond_distance
C1 C2 1.447(2)
C1 C8 1.454(2)
C1 Si1 1.8884(17)
C1 Sc1 2.4149(16)
C2 C3 1.405(2)
C2 C10 1.506(2)
C2 Sc1 2.4423(16)
C3 C9 1.440(2)
C3 C11 1.508(2)
C3 Sc1 2.5233(15)
C4 C5 1.385(3)
C4 C9 1.431(2)
C4 C12 1.508(3)
C5 C6 1.425(3)
C5 C13 1.523(3)
C6 C7 1.380(3)
C6 C14 1.523(3)
C7 C8 1.430(2)
C7 C15 1.507(3)
C8 C9 1.443(2)
C8 Sc1 2.5278(16)
C9 Sc1 2.5722(15)
C16 Si1 1.893(2)
C17 Si1 1.876(2)
C18 N1 1.482(2)
C18 C20 1.523(3)
C18 C21 1.527(3)
C18 C19 1.528(3)
C22 O1 1.3464(19)
C22 C27 1.399(2)
C22 C23 1.408(2)
C23 C24 1.400(2)
C23 C28 1.533(2)
C24 C25 1.394(2)
C25 C26 1.390(3)
C25 C32 1.532(2)
C26 C27 1.383(3)
C28 C31 1.532(3)
C28 C30 1.537(3)
C28 C29 1.537(2)
C32 C33 1.340(5)
C32 C33A 1.405(5)
C32 C35 1.580(5)
C32 C34 1.599(5)
C32 C34A 1.623(5)
C32 C35A 1.682(6)
C36 O2 1.469(2)
C36 C37 1.473(3)
C37 C38 1.458(3)
C38 C39 1.494(3)
C39 O2 1.459(2)
N1 Si1 1.7201(14)
N1 Sc1 2.0546(13)
O1 Sc1 1.9324(12)
O2 Sc1 2.1724(11)
Si1 Sc1 2.9787(5)

loop_
_geom_torsion_atom_site_label_1
_geom_torsion_atom_site_label_2
_geom_torsion_atom_site_label_3
_geom_torsion_atom_site_label_4
_geom_torsion
C8 C1 C2 C3 -4.74(18)
Si1 C1 C2 C3 144.80(12)
Sc1 C1 C2 C3 67.05(12)
C8 C1 C2 C10 175.89(16)
Si1 C1 C2 C10 -34.6(2)
Sc1 C1 C2 C10 -112.31(16)
C8 C1 C2 Sc1 -71.79(10)
Si1 C1 C2 Sc1 77.75(9)
C1 C2 C3 C9 3.19(18)
C10 C2 C3 C9 -177.43(15)
Sc1 C2 C3 C9 67.06(11)
C1 C2 C3 C11 -179.01(15)
C10 C2 C3 C11 0.4(3)
Sc1 C2 C3 C11 -115.14(16)
C1 C2 C3 Sc1 -63.87(11)
C10 C2 C3 Sc1 115.51(16)
C9 C4 C5 C6 4.5(3)
C12 C4 C5 C6 -173.59(17)
C9 C4 C5 C13 -179.25(18)
C12 C4 C5 C13 2.7(3)
C4 C5 C6 C7 0.1(3)
C13 C5 C6 C7 -176.29(19)
C4 C5 C6 C14 179.35(19)
C13 C5 C6 C14 3.0(3)
C5 C6 C7 C8 -5.7(3)
C14 C6 C7 C8 175.00(18)
C5 C6 C7 C15 168.27(18)
C14 C6 C7 C15 -11.0(3)
C6 C7 C8 C9 6.6(2)
C15 C7 C8 C9 -167.43(16)
C6 C7 C8 C1 -175.09(17)
C15 C7 C8 C1 10.9(3)
C6 C7 C8 Sc1 -84.39(19)
C15 C7 C8 Sc1 101.58(18)
C2 C1 C8 C7 -173.94(17)
Si1 C1 C8 C7 42.2(3)
Sc1 C1 C8 C7 116.83(18)
C2 C1 C8 C9 4.48(17)
Si1 C1 C8 C9 -139.35(14)
Sc1 C1 C8 C9 -64.75(11)
C2 C1 C8 Sc1 69.23(10)
Si1 C1 C8 Sc1 -74.61(13)
C5 C4 C9 C3 179.12(17)
C12 C4 C9 C3 -2.8(3)
C5 C4 C9 C8 -3.3(2)
C12 C4 C9 C8 174.74(16)
C5 C4 C9 Sc1 84.27(19)
C12 C4 C9 Sc1 -97.64(18)
C2 C3 C9 C4 177.55(16)
C11 C3 C9 C4 -0.1(3)
Sc1 C3 C9 C4 -118.77(18)
C2 C3 C9 C8 -0.23(18)
C11 C3 C9 C8 -177.91(16)
Sc1 C3 C9 C8 63.45(11)
C2 C3 C9 Sc1 -63.68(11)
C11 C3 C9 Sc1 118.64(17)
C7 C8 C9 C4 -2.2(2)
C1 C8 C9 C4 179.18(14)
Sc1 C8 C9 C4 118.57(14)
C7 C8 C9 C3 175.92(14)
C1 C8 C9 C3 -2.75(17)
Sc1 C8 C9 C3 -63.35(11)
C7 C8 C9 Sc1 -120.73(14)
C1 C8 C9 Sc1 60.61(11)
O1 C22 C23 C24 180.00(15)
C27 C22 C23 C24 -0.6(2)
O1 C22 C23 C28 -0.1(2)
C27 C22 C23 C28 179.27(16)
C22 C23 C24 C25 -1.1(3)
C28 C23 C24 C25 179.08(16)
C23 C24 C25 C26 1.8(3)
C23 C24 C25 C32 -177.84(17)
C24 C25 C26 C27 -0.9(3)
C32 C25 C26 C27 178.76(18)
C25 C26 C27 C22 -0.7(3)
O1 C22 C27 C26 -179.09(18)
C23 C22 C27 C26 1.5(3)
C24 C23 C28 C31 -1.8(2)
C22 C23 C28 C31 178.35(17)
C24 C23 C28 C30 117.41(17)
C22 C23 C28 C30 -62.5(2)
C24 C23 C28 C29 -121.22(17)
C22 C23 C28 C29 58.9(2)
C26 C25 C32 C33 167.7(4)
C24 C25 C32 C33 -12.7(4)
C26 C25 C32 C33A -17.1(5)
C24 C25 C32 C33A 162.5(5)
C26 C25 C32 C35 -64.7(3)
C24 C25 C32 C35 114.9(3)
C26 C25 C32 C34 41.6(3)
C24 C25 C32 C34 -138.8(3)
C26 C25 C32 C34A 109.3(3)
C24 C25 C32 C34A -71.1(3)
C26 C25 C32 C35A -145.9(3)
C24 C25 C32 C35A 33.7(3)
O2 C36 C37 C38 -16.2(3)
C36 C37 C38 C39 22.6(3)
C37 C38 C39 O2 -20.2(3)
C20 C18 N1 Si1 177.27(15)
C21 C18 N1 Si1 57.3(2)
C19 C18 N1 Si1 -64.0(2)
C20 C18 N1 Sc1 -4.3(2)
C21 C18 N1 Sc1 -124.34(17)
C19 C18 N1 Sc1 114.34(17)
C27 C22 O1 Sc1 10.0(3)
C23 C22 O1 Sc1 -170.63(17)
C38 C39 O2 C36 10.3(2)
C38 C39 O2 Sc1 -160.13(15)
C37 C36 O2 C39 3.3(2)
C37 C36 O2 Sc1 173.96(15)
C18 N1 Si1 C17 -60.58(16)
Sc1 N1 Si1 C17 120.73(10)
C18 N1 Si1 C1 174.46(14)
Sc1 N1 Si1 C1 -4.23(8)
C18 N1 Si1 C16 56.72(17)
Sc1 N1 Si1 C16 -121.98(9)
C18 N1 Si1 Sc1 178.69(17)
C2 C1 Si1 N1 -66.47(13)
C8 C1 Si1 N1 73.84(16)
Sc1 C1 Si1 N1 3.50(6)
C2 C1 Si1 C17 172.49(14)
C8 C1 Si1 C17 -47.2(2)
Sc1 C1 Si1 C17 -117.54(11)
C2 C1 Si1 C16 56.28(15)
C8 C1 Si1 C16 -163.40(16)
Sc1 C1 Si1 C16 126.25(9)
C2 C1 Si1 Sc1 -69.97(11)
C8 C1 Si1 Sc1 70.34(14)
